data_4331210
loop_
_publ_author_name
'Jian Zhang'
'Zuowei Xie'

_publ_section_title
;
 Reaction of 13-Vertex Carborane \m-1,2-(CH2)3-1,2-C2B11H11 with
 Nucleophiles: Scope and Mechanism
;
_journal_name_full 'Inorganic Chemistry'
_journal_page_first 12976
_journal_page_last 12987
_journal_paper_doi 10.1021/ic3020964
_journal_volume 51
_journal_year 2012
_chemical_formula_sum 'C45 H57 B11 N2 P2'
_chemical_formula_weight 806.78
_chemical_name_systematic
; 
 ? 
;
_space_group_IT_number 62
_symmetry_cell_setting orthorhombic
_symmetry_space_group_name_Hall '-P 2ac 2n'
_symmetry_space_group_name_H-M 'P n m a'
_atom_sites_solution_hydrogens geom
_atom_sites_solution_primary direct
_atom_sites_solution_secondary difmap
_audit_creation_method SHELXL-97
_cell_angle_alpha 90.00
_cell_angle_beta 90.00
_cell_angle_gamma 90.00
_cell_formula_units_Z 8
_cell_length_a 18.9260(9)
_cell_length_b 27.3459(12)
_cell_length_c 18.0299(8)
_cell_measurement_reflns_used 326
_cell_measurement_temperature 296(2)
_cell_measurement_theta_max 15
_cell_measurement_theta_min 15
_cell_volume 9331.3(7)
_computing_cell_refinement 'BRUKER KAPPA APEXII DUO DIFFRACTOMETER'
_computing_data_collection 'BRUKER KAPPA APEXII DUO DIFFRACTOMETER'
_computing_data_reduction 'BRUKER KAPPA APEXII DUO DIFFRACTOMETER'
_computing_molecular_graphics 'SIEMENS SHELXTL'
_computing_publication_material 'SIEMENS SHELXTL'
_computing_structure_refinement 'SHELXL-97 (Sheldrick, 2008)'
_computing_structure_solution 'SHELXS-97 (Sheldrick, 2008)'
_diffrn_ambient_temperature 296(2)
_diffrn_measured_fraction_theta_full 0.998
_diffrn_measured_fraction_theta_max 0.998
_diffrn_measurement_device_type 'BRUKER KAPPA APEXII DUO DIFFRACTOMETER'
_diffrn_measurement_method 'PHI & OMGEA SCAN'
_diffrn_radiation_monochromator graphite
_diffrn_radiation_source 'fine-focus sealed tube'
_diffrn_radiation_type MoK\a
_diffrn_radiation_wavelength 0.71073
_diffrn_reflns_av_R_equivalents 0.0497
_diffrn_reflns_av_sigmaI/netI 0.0280
_diffrn_reflns_limit_h_max 22
_diffrn_reflns_limit_h_min -22
_diffrn_reflns_limit_k_max 32
_diffrn_reflns_limit_k_min -32
_diffrn_reflns_limit_l_max 21
_diffrn_reflns_limit_l_min -19
_diffrn_reflns_number 63680
_diffrn_reflns_theta_full 25.00
_diffrn_reflns_theta_max 25.00
_diffrn_reflns_theta_min 1.35
_exptl_absorpt_coefficient_mu 0.127
_exptl_absorpt_correction_T_max 0.7456
_exptl_absorpt_correction_T_min 0.6562
_exptl_absorpt_correction_type multi-scan
_exptl_crystal_colour yellow
_exptl_crystal_density_diffrn 1.149
_exptl_crystal_description block
_exptl_crystal_F_000 3408
_exptl_crystal_size_max 0.50
_exptl_crystal_size_mid 0.40
_exptl_crystal_size_min 0.30
_refine_diff_density_max 0.854
_refine_diff_density_min -0.343
_refine_diff_density_rms 0.062
_refine_ls_extinction_method none
_refine_ls_goodness_of_fit_ref 1.082
_refine_ls_hydrogen_treatment riding
_refine_ls_matrix_type full
_refine_ls_number_parameters 607
_refine_ls_number_reflns 8390
_refine_ls_number_restraints 16
_refine_ls_restrained_S_all 1.095
_refine_ls_R_factor_all 0.1098
_refine_ls_R_factor_gt 0.0751
_refine_ls_shift/su_max 0.012
_refine_ls_shift/su_mean 0.000
_refine_ls_structure_factor_coef Fsqd
_refine_ls_weighting_details 'calc w=1/[\s^2^(Fo^2^)+(0.1175P)^2^+11.6372P] where P=(Fo^2^+2Fc^2^)/3'
_refine_ls_weighting_scheme calc
_refine_ls_wR_factor_gt 0.2064
_refine_ls_wR_factor_ref 0.2542
_reflns_number_gt 5786
_reflns_number_total 8390
_reflns_threshold_expression >2sigma(I)
_cod_data_source_file ic3020964_si_002_04.cif
_cod_data_source_block '[7i][PPN]'
_cod_database_code 4331210

loop_
_symmetry_equiv_pos_as_xyz
'x, y, z'
'-x+1/2, -y, z+1/2'
'-x, y+1/2, -z'
'x+1/2, -y+1/2, -z+1/2'
'-x, -y, -z'
'x-1/2, y, -z-1/2'
'x, -y-1/2, z'
'-x-1/2, y-1/2, z-1/2'

loop_
_atom_site_label
_atom_site_type_symbol
_atom_site_fract_x
_atom_site_fract_y
_atom_site_fract_z
_atom_site_U_iso_or_equiv
_atom_site_adp_type
_atom_site_occupancy
_atom_site_symmetry_multiplicity
_atom_site_calc_flag
_atom_site_refinement_flags
N3 N -0.0793(4) 0.2500 0.1738(4) 0.135(3) Uani 1 2 d S
N1 N -0.05386(17) 0.47432(11) 0.21485(19) 0.0555(8) Uani 1 1 d .
P1 P 0.01148(5) 0.45946(3) 0.26489(6) 0.0474(3) Uani 1 1 d .
P2 P -0.09001(5) 0.52259(3) 0.18478(5) 0.0480(3) Uani 1 1 d .
C41 C -0.1616(2) 0.50387(15) 0.1252(2) 0.0532(9) Uani 1 1 d .
C42 C -0.1946(3) 0.53774(19) 0.0812(3) 0.0798(14) Uani 1 1 d .
H42A H -0.1792 0.5700 0.0810 0.096 Uiso 1 1 calc R
C43 C -0.2511(3) 0.5238(3) 0.0370(4) 0.1039(19) Uani 1 1 d .
H43A H -0.2733 0.5468 0.0070 0.125 Uiso 1 1 calc R
C44 C -0.2742(3) 0.4771(3) 0.0372(3) 0.1015(19) Uani 1 1 d .
H44A H -0.3122 0.4680 0.0076 0.122 Uiso 1 1 calc R
C45 C -0.2418(3) 0.4432(2) 0.0810(3) 0.0943(17) Uani 1 1 d .
H45A H -0.2580 0.4111 0.0815 0.113 Uiso 1 1 calc R
C46 C -0.1846(2) 0.45630(17) 0.1249(3) 0.0676(11) Uani 1 1 d .
H46A H -0.1619 0.4330 0.1539 0.081 Uiso 1 1 calc R
C51 C -0.0313(2) 0.56012(14) 0.1303(2) 0.0520(9) Uani 1 1 d .
C52 C -0.0395(2) 0.61009(16) 0.1231(3) 0.0662(11) Uani 1 1 d .
H52A H -0.0757 0.6261 0.1482 0.079 Uiso 1 1 calc R
C53 C 0.0066(3) 0.63627(19) 0.0782(3) 0.0838(14) Uani 1 1 d .
H53A H 0.0008 0.6699 0.0731 0.101 Uiso 1 1 calc R
C54 C 0.0602(3) 0.6133(2) 0.0415(3) 0.0861(15) Uani 1 1 d .
H54A H 0.0915 0.6314 0.0127 0.103 Uiso 1 1 calc R
C55 C 0.0680(3) 0.5633(2) 0.0472(3) 0.0817(14) Uani 1 1 d .
H55A H 0.1040 0.5476 0.0214 0.098 Uiso 1 1 calc R
C56 C 0.0229(2) 0.53696(17) 0.0906(2) 0.0677(11) Uani 1 1 d .
H56A H 0.0282 0.5032 0.0939 0.081 Uiso 1 1 calc R
C61 C -0.1293(2) 0.55898(14) 0.2574(2) 0.0556(9) Uani 1 1 d .
C62 C -0.1990(3) 0.5509(2) 0.2769(3) 0.0799(14) Uani 1 1 d .
H62A H -0.2261 0.5289 0.2497 0.096 Uiso 1 1 calc R
C63 C -0.2289(3) 0.5751(3) 0.3367(3) 0.104(2) Uani 1 1 d .
H63A H -0.2758 0.5693 0.3494 0.125 Uiso 1 1 calc R
C64 C -0.1896(4) 0.6074(2) 0.3768(3) 0.0952(18) Uani 1 1 d .
H64A H -0.2099 0.6239 0.4166 0.114 Uiso 1 1 calc R
C65 C -0.1205(4) 0.61565(19) 0.3585(3) 0.0891(16) Uani 1 1 d .
H65A H -0.0938 0.6375 0.3865 0.107 Uiso 1 1 calc R
C66 C -0.0895(3) 0.59178(17) 0.2985(3) 0.0731(12) Uani 1 1 d .
H66A H -0.0425 0.5978 0.2862 0.088 Uiso 1 1 calc R
C71 C 0.0794(2) 0.43223(14) 0.2087(2) 0.0548(9) Uani 1 1 d .
C72 C 0.0592(3) 0.40785(18) 0.1448(3) 0.0750(13) Uani 1 1 d .
H72A H 0.0118 0.4071 0.1310 0.090 Uiso 1 1 calc R
C73 C 0.1092(3) 0.3847(2) 0.1014(3) 0.0964(17) Uani 1 1 d .
H73A H 0.0952 0.3685 0.0585 0.116 Uiso 1 1 calc R
C74 C 0.1779(3) 0.3854(2) 0.1205(3) 0.1017(19) Uani 1 1 d .
H74A H 0.2112 0.3702 0.0904 0.122 Uiso 1 1 calc R
C75 C 0.1990(3) 0.4087(2) 0.1844(4) 0.0972(18) Uani 1 1 d .
H75A H 0.2464 0.4083 0.1980 0.117 Uiso 1 1 calc R
C76 C 0.1499(2) 0.43303(18) 0.2292(3) 0.0728(12) Uani 1 1 d .
H76A H 0.1643 0.4494 0.2718 0.087 Uiso 1 1 calc R
C81 C -0.01654(19) 0.41442(13) 0.3306(2) 0.0497(9) Uani 1 1 d .
C82 C -0.0874(2) 0.40804(17) 0.3458(3) 0.0672(12) Uani 1 1 d .
H82A H -0.1208 0.4272 0.3216 0.081 Uiso 1 1 calc R
C83 C -0.1089(3) 0.37369(19) 0.3965(3) 0.0843(15) Uani 1 1 d .
H83A H -0.1568 0.3696 0.4061 0.101 Uiso 1 1 calc R
C84 C -0.0603(3) 0.34516(16) 0.4331(3) 0.0756(13) Uani 1 1 d .
H84A H -0.0754 0.3214 0.4665 0.091 Uiso 1 1 calc R
C85 C 0.0097(3) 0.35167(17) 0.4204(3) 0.0736(13) Uani 1 1 d .
H85A H 0.0426 0.3330 0.4462 0.088 Uiso 1 1 calc R
C86 C 0.0323(2) 0.38607(16) 0.3691(3) 0.0663(11) Uani 1 1 d .
H86A H 0.0804 0.3902 0.3604 0.080 Uiso 1 1 calc R
C91 C 0.0502(2) 0.50925(13) 0.3165(2) 0.0515(9) Uani 1 1 d .
C92 C 0.0932(2) 0.54332(15) 0.2812(2) 0.0637(11) Uani 1 1 d .
H92A H 0.1060 0.5387 0.2319 0.076 Uiso 1 1 calc R
C93 C 0.1166(3) 0.58374(17) 0.3188(3) 0.0786(14) Uani 1 1 d .
H93A H 0.1459 0.6062 0.2953 0.094 Uiso 1 1 calc R
C94 C 0.0969(3) 0.59102(18) 0.3912(3) 0.0870(16) Uani 1 1 d .
H94A H 0.1126 0.6186 0.4164 0.104 Uiso 1 1 calc R
C95 C 0.0545(3) 0.55822(18) 0.4265(3) 0.0886(16) Uani 1 1 d .
H95A H 0.0412 0.5636 0.4755 0.106 Uiso 1 1 calc R
C96 C 0.0313(3) 0.51703(16) 0.3897(2) 0.0697(12) Uani 1 1 d .
H96A H 0.0029 0.4944 0.4141 0.084 Uiso 1 1 calc R
N2 N -0.3898(4) 0.7266(4) 0.2040(4) 0.099(4) Uani 0.50 1 d P
C1 C -0.2553(4) 0.7065(3) 0.2106(4) 0.0553(19) Uani 0.50 1 d P
C2 C -0.1965(3) 0.71828(15) 0.1476(2) 0.0580(11) Uani 0.50 1 d P
B2 B -0.1965(3) 0.71828(15) 0.1476(2) 0.0580(11) Uani 0.50 1 d P
C11 C -0.2252(3) 0.7221(2) 0.2829(2) 0.0943(18) Uani 1 1 d .
C12 C -0.1762(5) 0.6955(3) 0.2174(5) 0.073(3) Uani 0.50 1 d P
C13 C -0.4550(6) 0.7500 0.1713(6) 0.223(10) Uani 1 2 d SD
C14 C -0.5089(8) 0.7187(7) 0.1363(11) 0.182(9) Uani 0.50 1 d PD
C15 C -0.3994(6) 0.7078(4) 0.2827(6) 0.105(4) Uani 0.50 1 d PD
C16 C -0.4179(5) 0.7500 0.3364(5) 0.115(3) Uani 1 2 d SD
B3 B -0.3228(5) 0.7250(3) 0.1713(5) 0.056(2) Uani 0.50 1 d P
B4 B -0.2722(5) 0.6994(4) 0.1032(5) 0.156(5) Uani 1 1 d .
B5 B -0.1914(4) 0.6984(2) 0.0561(4) 0.094(2) Uani 1 1 d .
B6 B -0.1453(4) 0.7500 0.0854(4) 0.086(3) Uani 1 2 d S
B7 B -0.3214(4) 0.7500 0.0735(5) 0.123(5) Uani 1 2 d S
B8 B -0.2680(3) 0.7184(2) 0.0113(3) 0.0855(18) Uani 1 1 d .
H8 H -0.2916 0.6970 -0.0341 0.103 Uiso 1 1 calc R
B9 B -0.1907(5) 0.7500 -0.0003(4) 0.093(3) Uani 1 2 d S
H9 H -0.1630 0.7500 -0.0540 0.112 Uiso 1 2 calc SR
C21 C -0.2042(5) 0.2937(3) 0.2004(5) 0.067(2) Uani 0.50 1 d P
C22 C -0.2800(3) 0.2822(3) 0.1440(3) 0.0932(18) Uani 0.50 1 d P
B22 B -0.2800(3) 0.2822(3) 0.1440(3) 0.0932(18) Uani 0.50 1 d P
C31 C -0.2366(4) 0.2774(3) 0.2749(3) 0.129(3) Uani 1 1 d .
C32 C -0.3043(6) 0.2968(4) 0.2137(6) 0.093(3) Uani 0.50 1 d P
C35 C -0.0476(8) 0.2833(5) 0.2402(6) 0.122(5) Uani 0.50 1 d PD
C36 C -0.0387(9) 0.2500 0.3022(8) 0.221(8) Uani 1 2 d SD
B23 B -0.1464(5) 0.2681(3) 0.1498(5) 0.060(2) Uani 0.50 1 d P
B24 B -0.2081(3) 0.3027(4) 0.0886(5) 0.120(3) Uani 1 1 d .
B25 B -0.2951(3) 0.3031(2) 0.0532(3) 0.0702(13) Uani 1 1 d .
B26 B -0.3392(4) 0.2500 0.0881(5) 0.072(2) Uani 1 2 d S
B27 B -0.1630(4) 0.2500 0.0536(4) 0.071(2) Uani 1 2 d S
B28 B -0.2245(3) 0.2823(2) -0.0011(3) 0.0729(14) Uani 1 1 d .
H28 H -0.2067 0.3034 -0.0496 0.087 Uiso 1 1 calc R
B29 B -0.3060(4) 0.2500 -0.0013(4) 0.0686(19) Uani 1 2 d S
H29 H -0.3419 0.2500 -0.0493 0.082 Uiso 1 2 calc SR
C33 C -0.0297(11) 0.2865(8) 0.1335(11) 0.182(8) Uani 0.50 1 d PDU
C34 C 0.0164(10) 0.2500 0.0974(11) 0.219(7) Uani 1 2 d SDU

loop_
_atom_site_aniso_label
_atom_site_aniso_U_11
_atom_site_aniso_U_22
_atom_site_aniso_U_33
_atom_site_aniso_U_23
_atom_site_aniso_U_13
_atom_site_aniso_U_12
N3 0.090(5) 0.244(11) 0.072(4) 0.000 -0.026(4) 0.000
N1 0.0557(18) 0.0457(17) 0.065(2) -0.0051(15) -0.0013(16) -0.0012(14)
P1 0.0465(5) 0.0425(5) 0.0533(6) -0.0037(4) 0.0040(4) -0.0030(4)
P2 0.0486(5) 0.0468(5) 0.0488(5) -0.0049(4) 0.0027(4) 0.0003(4)
C41 0.049(2) 0.061(2) 0.050(2) -0.0088(18) 0.0053(17) -0.0001(17)
C42 0.077(3) 0.080(3) 0.082(3) 0.001(3) -0.021(3) -0.003(3)
C43 0.088(4) 0.126(5) 0.098(4) 0.001(4) -0.035(3) -0.001(4)
C44 0.074(3) 0.141(6) 0.089(4) -0.028(4) -0.020(3) -0.019(4)
C45 0.085(4) 0.096(4) 0.102(4) -0.024(3) -0.005(3) -0.027(3)
C46 0.067(3) 0.066(3) 0.071(3) -0.010(2) 0.000(2) -0.011(2)
C51 0.055(2) 0.053(2) 0.048(2) -0.0027(17) 0.0005(17) -0.0020(17)
C52 0.070(3) 0.056(2) 0.072(3) 0.002(2) 0.008(2) 0.001(2)
C53 0.100(4) 0.067(3) 0.084(3) 0.011(3) 0.006(3) -0.016(3)
C54 0.074(3) 0.103(4) 0.081(3) 0.013(3) 0.016(3) -0.021(3)
C55 0.070(3) 0.105(4) 0.070(3) 0.000(3) 0.021(2) 0.001(3)
C56 0.075(3) 0.071(3) 0.058(2) 0.001(2) 0.015(2) 0.005(2)
C61 0.066(2) 0.052(2) 0.049(2) -0.0043(18) 0.0023(18) 0.0072(18)
C62 0.076(3) 0.100(4) 0.064(3) -0.017(3) 0.020(2) -0.006(3)
C63 0.103(4) 0.135(5) 0.075(3) -0.022(4) 0.032(3) 0.003(4)
C64 0.123(5) 0.104(4) 0.059(3) -0.013(3) 0.022(3) 0.026(4)
C65 0.127(5) 0.076(3) 0.065(3) -0.025(3) -0.013(3) 0.015(3)
C66 0.083(3) 0.068(3) 0.069(3) -0.017(2) -0.002(2) 0.006(2)
C71 0.058(2) 0.049(2) 0.057(2) -0.0029(18) 0.0072(18) 0.0031(17)
C72 0.072(3) 0.079(3) 0.074(3) -0.024(3) 0.000(2) 0.010(2)
C73 0.101(4) 0.103(4) 0.085(4) -0.032(3) 0.006(3) 0.019(3)
C74 0.093(4) 0.120(5) 0.093(4) -0.033(4) 0.024(3) 0.025(4)
C75 0.056(3) 0.122(5) 0.113(5) -0.016(4) 0.016(3) 0.011(3)
C76 0.052(2) 0.084(3) 0.082(3) -0.014(3) 0.006(2) 0.005(2)
C81 0.048(2) 0.0421(19) 0.059(2) -0.0046(17) 0.0047(17) -0.0026(15)
C82 0.048(2) 0.070(3) 0.084(3) 0.016(2) -0.003(2) -0.0065(19)
C83 0.062(3) 0.090(3) 0.101(4) 0.025(3) 0.008(3) -0.020(3)
C84 0.085(3) 0.059(3) 0.083(3) 0.014(2) 0.016(3) -0.011(2)
C85 0.077(3) 0.063(3) 0.081(3) 0.016(2) 0.007(3) 0.013(2)
C86 0.054(2) 0.066(3) 0.080(3) 0.008(2) 0.009(2) 0.005(2)
C91 0.052(2) 0.048(2) 0.055(2) -0.0016(17) 0.0013(17) -0.0048(16)
C92 0.069(3) 0.060(2) 0.062(3) -0.005(2) 0.006(2) -0.016(2)
C93 0.090(3) 0.065(3) 0.081(3) -0.001(2) 0.003(3) -0.031(2)
C94 0.116(4) 0.066(3) 0.079(3) -0.019(3) 0.001(3) -0.028(3)
C95 0.128(5) 0.075(3) 0.062(3) -0.019(3) 0.017(3) -0.031(3)
C96 0.091(3) 0.060(3) 0.058(3) -0.008(2) 0.010(2) -0.019(2)
N2 0.057(4) 0.181(12) 0.061(4) -0.014(5) 0.014(4) -0.014(5)
C1 0.066(5) 0.045(4) 0.055(4) -0.003(3) 0.013(4) -0.009(4)
C2 0.079(3) 0.051(2) 0.044(2) 0.0007(18) 0.004(2) 0.001(2)
B2 0.079(3) 0.051(2) 0.044(2) 0.0007(18) 0.004(2) 0.001(2)
C11 0.098(4) 0.145(5) 0.040(2) 0.013(3) 0.000(2) -0.011(3)
C12 0.095(7) 0.071(6) 0.053(5) 0.022(4) 0.000(5) 0.031(5)
C13 0.066(6) 0.52(3) 0.083(7) 0.000 0.012(5) 0.000
C14 0.126(13) 0.22(2) 0.198(19) 0.001(16) 0.043(13) 0.009(13)
C15 0.109(9) 0.128(10) 0.077(7) -0.028(7) 0.042(6) -0.057(8)
C16 0.104(6) 0.164(9) 0.078(5) 0.000 0.034(5) 0.000
B3 0.056(5) 0.063(5) 0.050(5) -0.014(4) 0.019(4) -0.016(4)
B4 0.114(6) 0.202(9) 0.152(8) 0.111(7) -0.062(6) -0.107(7)
B5 0.122(5) 0.086(4) 0.073(4) -0.034(3) -0.025(4) 0.042(4)
B6 0.051(4) 0.157(9) 0.049(4) 0.000 0.006(3) 0.000
B7 0.038(4) 0.276(16) 0.055(5) 0.000 0.000(3) 0.000
B8 0.091(4) 0.092(4) 0.073(4) -0.023(3) -0.026(3) -0.019(3)
B9 0.072(5) 0.167(10) 0.042(4) 0.000 0.008(4) 0.000
C21 0.083(6) 0.066(5) 0.051(5) -0.005(4) 0.004(4) 0.007(5)
C22 0.072(3) 0.150(5) 0.059(3) 0.010(3) 0.015(3) 0.007(3)
B22 0.072(3) 0.150(5) 0.059(3) 0.010(3) 0.015(3) 0.007(3)
C31 0.188(7) 0.151(6) 0.047(3) -0.016(3) 0.008(4) -0.043(5)
C32 0.095(7) 0.096(8) 0.088(7) -0.043(6) 0.018(6) 0.007(6)
C35 0.141(11) 0.150(11) 0.075(7) -0.030(8) -0.055(8) 0.033(9)
C36 0.217(16) 0.28(2) 0.171(13) 0.000 -0.114(13) 0.000
B23 0.069(6) 0.061(5) 0.050(5) -0.010(4) -0.012(4) 0.009(4)
B24 0.059(3) 0.176(8) 0.125(6) -0.079(6) -0.015(4) 0.015(4)
B25 0.058(3) 0.078(3) 0.074(3) 0.003(3) -0.008(3) -0.001(2)
B26 0.057(4) 0.081(5) 0.077(5) 0.000 0.006(4) 0.000
B27 0.052(4) 0.118(6) 0.044(4) 0.000 -0.002(3) 0.000
B28 0.057(3) 0.097(4) 0.065(3) 0.016(3) -0.005(2) -0.008(3)
B29 0.056(4) 0.092(5) 0.058(4) 0.000 -0.016(3) 0.000
C33 0.181(11) 0.195(11) 0.172(11) -0.007(9) -0.044(9) -0.015(9)
C34 0.200(10) 0.256(11) 0.201(10) 0.000 -0.038(8) 0.000

loop_
_atom_type_symbol
_atom_type_description
_atom_type_scat_dispersion_real
_atom_type_scat_dispersion_imag
_atom_type_scat_source
C C 0.0033 0.0016 'International Tables Vol C Tables 4.2.6.8 and 6.1.1.4'
H H 0.0000 0.0000 'International Tables Vol C Tables 4.2.6.8 and 6.1.1.4'
B B 0.0013 0.0007 'International Tables Vol C Tables 4.2.6.8 and 6.1.1.4'
N N 0.0061 0.0033 'International Tables Vol C Tables 4.2.6.8 and 6.1.1.4'
P P 0.1023 0.0942 'International Tables Vol C Tables 4.2.6.8 and 6.1.1.4'

loop_
_geom_angle_atom_site_label_1
_geom_angle_atom_site_label_2
_geom_angle_atom_site_label_3
_geom_angle
_geom_angle_site_symmetry_1
_geom_angle_site_symmetry_3
B23 N3 B23 40.5(8) . 7_565
B23 N3 C33 128.3(9) . 7_565
B23 N3 C33 100.0(9) 7_565 7_565
B23 N3 C33 100.0(9) . .
B23 N3 C33 128.3(9) 7_565 .
C33 N3 C33 80.1(14) 7_565 .
B23 N3 C35 138.3(9) . 7_565
B23 N3 C35 110.9(7) 7_565 7_565
C33 N3 C35 76.1(9) 7_565 7_565
C33 N3 C35 118.9(10) . 7_565
B23 N3 C35 110.9(7) . .
B23 N3 C35 138.3(9) 7_565 .
C33 N3 C35 118.9(10) 7_565 .
C33 N3 C35 76.1(9) . .
C35 N3 C35 68.5(9) 7_565 .
P2 N1 P1 138.3(2) . .
N1 P1 C81 108.80(18) . .
N1 P1 C71 110.10(18) . .
C81 P1 C71 107.42(17) . .
N1 P1 C91 114.66(17) . .
C81 P1 C91 107.37(18) . .
C71 P1 C91 108.22(18) . .
N1 P2 C41 106.98(18) . .
N1 P2 C51 113.24(18) . .
C41 P2 C51 107.46(18) . .
N1 P2 C61 112.95(18) . .
C41 P2 C61 106.20(18) . .
C51 P2 C61 109.58(18) . .
C42 C41 C46 119.6(4) . .
C42 C41 P2 119.7(3) . .
C46 C41 P2 120.7(3) . .
C41 C42 C43 119.9(5) . .
C44 C43 C42 120.6(6) . .
C43 C44 C45 119.9(5) . .
C44 C45 C46 120.3(5) . .
C41 C46 C45 119.7(5) . .
C52 C51 C56 118.8(4) . .
C52 C51 P2 123.0(3) . .
C56 C51 P2 118.2(3) . .
C51 C52 C53 119.6(4) . .
C54 C53 C52 120.9(5) . .
C53 C54 C55 120.0(5) . .
C56 C55 C54 120.0(5) . .
C55 C56 C51 120.8(4) . .
C62 C61 C66 119.1(4) . .
C62 C61 P2 119.3(3) . .
C66 C61 P2 121.4(3) . .
C61 C62 C63 120.7(5) . .
C64 C63 C62 120.1(6) . .
C63 C64 C65 120.0(5) . .
C64 C65 C66 120.9(5) . .
C61 C66 C65 119.3(5) . .
C76 C71 C72 119.7(4) . .
C76 C71 P1 122.2(3) . .
C72 C71 P1 118.1(3) . .
C73 C72 C71 120.2(5) . .
C74 C73 C72 120.7(5) . .
C73 C74 C75 120.1(5) . .
C74 C75 C76 120.7(5) . .
C71 C76 C75 118.6(5) . .
C82 C81 C86 118.4(4) . .
C82 C81 P1 120.5(3) . .
C86 C81 P1 121.1(3) . .
C83 C82 C81 120.5(4) . .
C82 C83 C84 120.6(4) . .
C85 C84 C83 119.9(4) . .
C84 C85 C86 120.2(4) . .
C85 C86 C81 120.4(4) . .
C96 C91 C92 119.0(4) . .
C96 C91 P1 120.2(3) . .
C92 C91 P1 120.5(3) . .
C93 C92 C91 120.3(4) . .
C92 C93 C94 120.0(4) . .
C95 C94 C93 120.6(4) . .
C94 C95 C96 120.1(5) . .
C95 C96 C91 120.1(4) . .
N2 N2 B3 91.8(6) 7_575 .
N2 N2 C13 64.9(4) 7_575 .
B3 N2 C13 126.1(8) . .
N2 N2 C15 109.8(5) 7_575 .
B3 N2 C15 119.4(9) . .
C13 N2 C15 114.2(8) . .
N2 N2 B3 46.6(4) 7_575 7_575
B3 N2 B3 45.1(7) . 7_575
C13 N2 B3 97.4(6) . 7_575
C15 N2 B3 126.7(7) . 7_575
C11 C1 C12 67.1(5) . .
C11 C1 B3 128.6(7) . .
C12 C1 B3 155.3(7) . .
C11 C1 C2 107.0(5) . .
C12 C1 C2 54.9(4) . .
B3 C1 C2 100.4(6) . .
C11 C1 B4 162.1(6) . .
C12 C1 B4 102.6(6) . .
B3 C1 B4 56.6(5) . .
C2 C1 B4 56.2(4) . .
C12 C2 C1 59.4(5) . .
C12 C2 B6 129.2(6) . .
C1 C2 B6 160.9(4) . .
C12 C2 B4 119.6(6) . .
C1 C2 B4 72.3(5) . .
B6 C2 B4 108.5(4) . .
C12 C2 B2 115.4(4) . 7_575
C1 C2 B2 101.5(3) . 7_575
B6 C2 B2 59.66(19) . 7_575
B4 C2 B2 107.5(4) . 7_575
C12 C2 C2 115.4(4) . 7_575
C1 C2 C2 101.5(3) . 7_575
B6 C2 C2 59.66(19) . 7_575
B4 C2 C2 107.5(4) . 7_575
B2 C2 C2 0.0(4) 7_575 7_575
C12 C2 B5 132.1(5) . .
C1 C2 B5 129.7(5) . .
B6 C2 B5 60.5(4) . .
B4 C2 B5 60.7(5) . .
B2 C2 B5 108.2(3) 7_575 .
C2 C2 B5 108.2(3) 7_575 .
C1 C11 C11 106.7(4) . 7_575
C1 C11 C12 57.8(5) . .
C11 C11 C12 115.9(4) 7_575 .
C2 C12 C1 65.7(5) . .
C2 C12 C11 106.1(6) . .
C1 C12 C11 55.1(5) . .
C14 C13 C14 71.0(17) 7_575 .
C14 C13 N2 168.3(10) 7_575 .
C14 C13 N2 119.2(9) . .
C14 C13 N2 119.2(9) 7_575 7_575
C14 C13 N2 168.3(10) . 7_575
N2 C13 N2 50.1(8) . 7_575
C13 C14 C14 54.5(9) . 7_575
N2 C15 C16 111.0(9) . .
C15 C16 C15 96.6(10) 7_575 .
B3 B3 N2 88.2(6) 7_575 .
B3 B3 C1 109.2(4) 7_575 .
N2 B3 C1 124.5(8) . .
B3 B3 B4 114.2(4) 7_575 .
N2 B3 B4 145.5(8) . .
C1 B3 B4 74.4(6) . .
B3 B3 B7 68.9(3) 7_575 .
N2 B3 B7 113.2(8) . .
C1 B3 B7 122.3(6) . .
B4 B3 B7 58.0(4) . .
B3 B3 N2 46.6(4) 7_575 7_575
N2 B3 N2 41.6(7) . 7_575
C1 B3 N2 129.1(6) . 7_575
B4 B3 N2 150.7(7) . 7_575
B7 B3 N2 92.7(5) . 7_575
B3 B4 C2 90.5(6) . .
B3 B4 B8 126.0(8) . .
C2 B4 B8 108.5(4) . .
B3 B4 B5 147.7(7) . .
C2 B4 B5 60.2(3) . .
B8 B4 B5 60.2(4) . .
B3 B4 B7 66.3(7) . .
C2 B4 B7 110.4(6) . .
B8 B4 B7 59.8(4) . .
B5 B4 B7 109.2(5) . .
B3 B4 C1 49.0(5) . .
C2 B4 C1 51.6(4) . .
B8 B4 C1 154.0(6) . .
B5 B4 C1 109.7(5) . .
B7 B4 C1 108.0(8) . .
B9 B5 C2 107.5(4) . .
B9 B5 B6 61.1(4) . .
C2 B5 B6 59.1(3) . .
B9 B5 B8 58.8(4) . .
C2 B5 B8 107.1(4) . .
B6 B5 B8 107.5(4) . .
B9 B5 B4 106.1(5) . .
C2 B5 B4 59.1(4) . .
B6 B5 B4 106.1(5) . .
B8 B5 B4 59.6(4) . .
B2 B6 C2 0.0(4) 7_575 7_575
B2 B6 C2 60.7(4) 7_575 .
C2 B6 C2 60.7(4) 7_575 .
B2 B6 B5 60.4(3) 7_575 7_575
C2 B6 B5 60.4(3) 7_575 7_575
C2 B6 B5 109.0(5) . 7_575
B2 B6 B5 109.0(5) 7_575 .
C2 B6 B5 109.0(5) 7_575 .
C2 B6 B5 60.4(3) . .
B5 B6 B5 108.3(6) 7_575 .
B2 B6 B9 107.3(5) 7_575 .
C2 B6 B9 107.3(5) 7_575 .
C2 B6 B9 107.3(5) . .
B5 B6 B9 59.4(3) 7_575 .
B5 B6 B9 59.4(3) . .
B8 B7 B8 59.5(5) . 7_575
B8 B7 B4 59.7(5) . .
B8 B7 B4 106.3(5) 7_575 .
B8 B7 B4 106.3(5) . 7_575
B8 B7 B4 59.7(5) 7_575 7_575
B4 B7 B4 104.4(6) . 7_575
B8 B7 B3 142.1(6) . 7_575
B8 B7 B3 115.5(4) 7_575 7_575
B4 B7 B3 90.4(6) . 7_575
B4 B7 B3 55.8(5) 7_575 7_575
B8 B7 B3 115.5(4) . .
B8 B7 B3 142.1(6) 7_575 .
B4 B7 B3 55.8(5) . .
B4 B7 B3 90.4(6) 7_575 .
B3 B7 B3 42.3(6) 7_575 .
B9 B8 B8 59.7(3) . 7_575
B9 B8 B4 107.8(4) . .
B8 B8 B4 107.4(5) 7_575 .
B9 B8 B7 109.0(4) . .
B8 B8 B7 60.2(3) 7_575 .
B4 B8 B7 60.5(5) . .
B9 B8 B5 60.4(4) . .
B8 B8 B5 108.3(3) 7_575 .
B4 B8 B5 60.2(5) . .
B7 B8 B5 109.9(4) . .
B8 B9 B8 60.6(5) . 7_575
B8 B9 B5 60.9(4) . .
B8 B9 B5 109.3(5) 7_575 .
B8 B9 B5 109.3(5) . 7_575
B8 B9 B5 60.9(4) 7_575 7_575
B5 B9 B5 108.4(5) . 7_575
B8 B9 B6 107.9(5) . .
B8 B9 B6 107.9(5) 7_575 .
B5 B9 B6 59.5(3) . .
B5 B9 B6 59.5(3) 7_575 .
C31 C21 B23 130.2(8) . .
C31 C21 C22 97.2(6) . .
B23 C21 C22 98.5(6) . .
C31 C21 C32 60.6(6) . .
B23 C21 C32 140.8(7) . .
C22 C21 C32 44.2(4) . .
C31 C21 B24 152.1(7) . .
B23 C21 B24 60.6(5) . .
C22 C21 B24 55.1(3) . .
C32 C21 B24 94.8(6) . .
C32 C22 B26 116.9(7) . .
C32 C22 B25 133.7(7) . .
B26 C22 B25 61.4(3) . .
C32 C22 B22 106.7(6) . 7_565
B26 C22 B22 59.7(3) . 7_565
B25 C22 B22 109.0(3) . 7_565
C32 C22 C22 106.7(6) . 7_565
B26 C22 C22 59.7(3) . 7_565
B25 C22 C22 109.0(3) . 7_565
B22 C22 C22 0.0(5) 7_565 7_565
C32 C22 B24 131.8(7) . .
B26 C22 B24 109.0(4) . .
B25 C22 B24 59.9(3) . .
B22 C22 B24 108.4(4) 7_565 .
C22 C22 B24 108.4(4) 7_565 .
C32 C22 C21 72.7(6) . .
B26 C22 C21 159.0(5) . .
B25 C22 C21 127.1(5) . .
B22 C22 C21 100.2(4) 7_565 .
C22 C22 C21 100.2(4) 7_565 .
B24 C22 C21 69.5(4) . .
C31 C31 C21 106.9(4) 7_565 .
C31 C31 C32 107.5(4) 7_565 .
C21 C31 C32 70.0(6) . .
C22 C32 C31 103.6(7) . .
C22 C32 C21 63.1(5) . .
C31 C32 C21 49.3(5) . .
C36 C35 N3 105.0(10) . .
C36 C35 C35 51.1(6) . 7_565
N3 C35 C35 55.8(4) . 7_565
C36 C35 C33 139.9(13) . .
N3 C35 C33 50.4(7) . .
C35 C35 C33 92.6(8) 7_565 .
C35 C36 C35 77.7(13) 7_565 .
B23 B23 N3 69.7(4) 7_565 .
B23 B23 C21 116.2(5) 7_565 .
N3 B23 C21 126.3(7) . .
B23 B23 B27 74.3(3) 7_565 .
N3 B23 B27 110.2(6) . .
C21 B23 B27 123.0(7) . .
B23 B23 B24 120.5(4) 7_565 .
N3 B23 B24 155.6(8) . .
C21 B23 B24 71.6(5) . .
B27 B23 B24 57.9(4) . .
B28 B24 B25 59.9(3) . .
B28 B24 C22 106.5(5) . .
B25 B24 C22 59.5(3) . .
B28 B24 B27 59.9(4) . .
B25 B24 B27 108.8(5) . .
C22 B24 B27 108.0(6) . .
B28 B24 B23 120.0(5) . .
B25 B24 B23 143.3(7) . .
C22 B24 B23 89.2(6) . .
B27 B24 B23 60.1(4) . .
B28 B24 C21 152.9(7) . .
B25 B24 C21 113.2(5) . .
C22 B24 C21 55.4(4) . .
B27 B24 C21 103.6(6) . .
B23 B24 C21 47.9(4) . .
B28 B25 C22 106.9(4) . .
B28 B25 B24 59.3(3) . .
C22 B25 B24 60.6(4) . .
B28 B25 B29 60.7(4) . .
C22 B25 B29 105.6(4) . .
B24 B25 B29 107.8(4) . .
B28 B25 B26 106.7(4) . .
C22 B25 B26 58.9(4) . .
B24 B25 B26 107.6(5) . .
B29 B25 B26 58.2(4) . .
B29 B26 C22 107.8(4) . .
B29 B26 B22 107.8(4) . 7_565
C22 B26 B22 60.6(5) . 7_565
B29 B26 C22 107.8(4) . 7_565
C22 B26 C22 60.6(5) . 7_565
B22 B26 C22 0.0(6) 7_565 7_565
B29 B26 B25 60.2(3) . 7_565
C22 B26 B25 108.3(5) . 7_565
B22 B26 B25 59.6(3) 7_565 7_565
C22 B26 B25 59.6(3) 7_565 7_565
B29 B26 B25 60.2(3) . .
C22 B26 B25 59.6(3) . .
B22 B26 B25 108.3(5) 7_565 .
C22 B26 B25 108.3(5) 7_565 .
B25 B26 B25 108.5(5) 7_565 .
B28 B27 B28 60.1(4) 7_565 .
B28 B27 B24 106.6(4) 7_565 .
B28 B27 B24 58.6(3) . .
B28 B27 B24 58.6(3) 7_565 7_565
B28 B27 B24 106.6(4) . 7_565
B24 B27 B24 107.3(7) . 7_565
B28 B27 B23 120.6(4) 7_565 7_565
B28 B27 B23 141.2(5) . 7_565
B24 B27 B23 88.1(5) . 7_565
B24 B27 B23 62.0(4) 7_565 7_565
B28 B27 B23 141.2(5) 7_565 .
B28 B27 B23 120.6(4) . .
B24 B27 B23 62.0(4) . .
B24 B27 B23 88.1(5) 7_565 .
B23 B27 B23 31.4(6) 7_565 .
B24 B28 B25 60.8(3) . .
B24 B28 B27 61.4(4) . .
B25 B28 B27 110.7(4) . .
B24 B28 B28 108.7(4) . 7_565
B25 B28 B28 109.0(3) . 7_565
B27 B28 B28 60.0(2) . 7_565
B24 B28 B29 108.4(5) . .
B25 B28 B29 60.1(3) . .
B27 B28 B29 109.0(4) . .
B28 B28 B29 60.2(2) 7_565 .
B26 B29 B25 61.6(3) . 7_565
B26 B29 B25 61.6(3) . .
B25 B29 B25 110.7(5) 7_565 .
B26 B29 B28 108.3(4) . .
B25 B29 B28 107.8(4) 7_565 .
B25 B29 B28 59.2(3) . .
B26 B29 B28 108.3(4) . 7_565
B25 B29 B28 59.2(3) 7_565 7_565
B25 B29 B28 107.8(4) . 7_565
B28 B29 B28 59.6(5) . 7_565
C34 C33 N3 97.4(16) . .
C34 C33 C35 120.4(17) . .
N3 C33 C35 53.5(8) . .
C34 C33 C33 47.5(11) . 7_565
N3 C33 C33 49.9(7) . 7_565
C35 C33 C33 87.4(8) . 7_565
C33 C34 C33 85(2) 7_565 .

loop_
_geom_bond_atom_site_label_1
_geom_bond_atom_site_label_2
_geom_bond_distance
_geom_bond_site_symmetry_2
N3 B23 1.429(11) .
N3 B23 1.429(11) 7_565
N3 C33 1.55(2) 7_565
N3 C33 1.55(2) .
N3 C35 1.619(13) 7_565
N3 C35 1.620(13) .
N1 P2 1.583(3) .
N1 P1 1.584(3) .
P1 C81 1.789(4) .
P1 C71 1.797(4) .
P1 C91 1.804(4) .
P2 C41 1.803(4) .
P2 C51 1.803(4) .
P2 C61 1.804(4) .
C41 C42 1.370(6) .
C41 C46 1.372(6) .
C42 C43 1.388(7) .
C43 C44 1.350(9) .
C44 C45 1.364(9) .
C45 C46 1.388(7) .
C51 C52 1.382(6) .
C51 C56 1.402(6) .
C52 C53 1.390(6) .
C53 C54 1.365(7) .
C54 C55 1.378(7) .
C55 C56 1.365(6) .
C61 C62 1.383(6) .
C61 C66 1.387(6) .
C62 C63 1.386(7) .
C63 C64 1.363(8) .
C64 C65 1.369(8) .
C65 C66 1.393(7) .
C71 C76 1.385(6) .
C71 C72 1.386(6) .
C72 C73 1.381(7) .
C73 C74 1.345(8) .
C74 C75 1.377(8) .
C75 C76 1.398(7) .
C81 C82 1.380(5) .
C81 C86 1.392(6) .
C82 C83 1.372(6) .
C83 C84 1.375(7) .
C84 C85 1.356(6) .
C85 C86 1.386(6) .
C91 C96 1.384(6) .
C91 C92 1.390(5) .
C92 C93 1.371(6) .
C93 C94 1.372(7) .
C94 C95 1.361(7) .
C95 C96 1.379(6) .
N2 N2 1.28(2) 7_575
N2 B3 1.399(11) .
N2 C13 1.510(13) .
N2 C15 1.521(14) .
N2 B3 1.924(13) 7_575
C1 C11 1.486(9) .
C1 C12 1.532(13) .
C1 B3 1.546(13) .
C1 C2 1.622(9) .
C1 B4 1.972(13) .
C2 C12 1.456(9) .
C2 B6 1.717(8) .
C2 B4 1.721(8) .
C2 B2 1.735(8) 7_575
C2 C2 1.735(8) 7_575
C2 B5 1.740(7) .
C11 C11 1.525(13) 7_575
C11 C12 1.669(10) .
C13 C14 1.473(10) 7_575
C13 C14 1.473(10) .
C13 N2 1.510(13) 7_575
C14 C14 1.71(4) 7_575
C15 C16 1.546(8) .
C16 C15 1.546(8) 7_575
B3 B3 1.365(19) 7_575
B3 B4 1.709(15) .
B3 B7 1.892(12) .
B3 N2 1.924(13) 7_575
B4 B8 1.738(10) .
B4 B5 1.749(13) .
B4 B7 1.752(12) .
B5 B9 1.740(8) .
B5 B6 1.741(8) .
B5 B8 1.749(9) .
B6 B2 1.717(8) 7_575
B6 C2 1.717(8) 7_575
B6 B5 1.741(8) 7_575
B6 B9 1.768(11) .
B7 B8 1.739(9) .
B7 B8 1.739(9) 7_575
B7 B4 1.752(12) 7_575
B7 B3 1.892(12) 7_575
B8 B9 1.712(10) .
B8 B8 1.727(13) 7_575
B9 B8 1.712(10) 7_575
B9 B5 1.740(8) 7_575
C21 C31 1.542(10) .
C21 B23 1.589(13) .
C21 C22 1.786(11) .
C21 C32 1.911(15) .
C21 B24 2.032(12) .
C22 C32 1.397(11) .
C22 B26 1.745(9) .
C22 B25 1.758(8) .
C22 B22 1.760(15) 7_565
C22 C22 1.760(15) 7_565
C22 B24 1.779(10) .
C31 C31 1.496(15) 7_565
C31 C32 1.773(14) .
C35 C36 1.452(9) .
C35 C35 1.82(3) 7_565
C35 C33 1.95(2) .
C36 C35 1.452(9) 7_565
B23 B23 0.990(18) 7_565
B23 B27 1.831(11) .
B23 B24 1.865(12) .
B24 B28 1.739(9) .
B24 B25 1.765(8) .
B24 B27 1.789(9) .
B25 B28 1.751(8) .
B25 B29 1.766(7) .
B25 B26 1.790(7) .
B26 B29 1.729(11) .
B26 B22 1.745(9) 7_565
B26 C22 1.745(9) 7_565
B26 B25 1.790(7) 7_565
B27 B28 1.763(8) 7_565
B27 B28 1.763(8) .
B27 B24 1.789(9) 7_565
B27 B23 1.831(11) 7_565
B28 B28 1.765(12) 7_565
B28 B29 1.777(8) .
B29 B25 1.766(7) 7_565
B29 B28 1.777(8) 7_565
C33 C34 1.477(10) .
C33 C33 2.00(4) 7_565
C34 C33 1.477(10) 7_565
